data_4322225
loop_
_publ_author_name
'F. Albert Cotton'
'Evgeny V. Dikarev'
'Marina A. Petrukhina'

_publ_section_title
;
 Mixed Chloride/Phosphine Complexes of the Dirhenium Core. 6. Rare or
 Unprecedented Isomers of [Re2Cl6(PR3)2] Stoichiometry
;
_journal_name_full 'Inorganic Chemistry'
_journal_page_first 3889
_journal_page_last 3894
_journal_paper_doi 10.1021/ic9906095
_journal_volume 38
_journal_year 1999
_chemical_compound_source synthesized
_chemical_formula_analytical 'not measured'
_chemical_formula_moiety 'Re2 Cl5 (P (C3 H7)3)3'
_chemical_formula_structural 1,3,6-Re2Cl5(Pn-Pr3)3
_chemical_formula_sum 'C27 H63 Cl5 P3 Re2'
_chemical_formula_weight 1030.33
_chemical_melting_point ?
_chemical_name_systematic
; 
 Pentachloro-tris(tripropylphosphine)-di-rhenium (II, III),
 1,3,6-isomer
;
_space_group_IT_number 144
_symmetry_cell_setting trigonal
_symmetry_space_group_name_Hall 'P 31'
_symmetry_space_group_name_H-M 'P 31'
_atom_sites_solution_hydrogens geom
_atom_sites_solution_primary direct
_atom_sites_solution_secondary difmap
_audit_creation_method SHELXL
_cell_angle_alpha 90.00
_cell_angle_beta 90.00
_cell_angle_gamma 120.00
_cell_formula_units_Z 3
_cell_length_a 11.0686(4)
_cell_length_b 11.0686(4)
_cell_length_c 28.069(4)
_cell_measurement_reflns_used 250
_cell_measurement_temperature 213(2)
_cell_measurement_theta_max 20.8
_cell_measurement_theta_min 9.05
_cell_volume 2978.1(5)
_computing_cell_refinement 'MADNES (Enraf-Nonius, 1989)'
_computing_data_collection 'MADNES (Enraf-Nonius, 1989)'
_computing_data_reduction 'PROCOR (Kabsch, 1988)'
_computing_molecular_graphics 'SHELXTL V.5 (Siemens, 1994)'
_computing_publication_material CIFTAB
_computing_structure_refinement 'SHELXL-93 (Sheldrick, 1993)'
_computing_structure_solution 'SHELXTL V.5 (Siemens, 1994)'
_diffrn_ambient_temperature 213(2)
_diffrn_measurement_device 'Nonius FAST area detector'
_diffrn_measurement_method 'Ellipsoid-mask fitting'
_diffrn_radiation_monochromator graphite
_diffrn_radiation_source 'fine-focus sealed tube'
_diffrn_radiation_type MoK\a
_diffrn_radiation_wavelength 0.71073
_diffrn_reflns_av_R_equivalents 0.1026
_diffrn_reflns_av_sigmaI/netI 0.0736
_diffrn_reflns_limit_h_max 11
_diffrn_reflns_limit_h_min -11
_diffrn_reflns_limit_k_max 11
_diffrn_reflns_limit_k_min -11
_diffrn_reflns_limit_l_max 28
_diffrn_reflns_limit_l_min -30
_diffrn_reflns_number 10836
_diffrn_reflns_theta_max 22.64
_diffrn_reflns_theta_min 2.25
_diffrn_standards_number 'none (area detector data)'
_exptl_absorpt_coefficient_mu 6.565
_exptl_absorpt_correction_T_max 0.746
_exptl_absorpt_correction_T_min 0.283
_exptl_absorpt_correction_type 'SORTAV (Blessing, 1995)'
_exptl_crystal_colour light-green
_exptl_crystal_density_diffrn 1.723
_exptl_crystal_density_meas ?
_exptl_crystal_density_method none
_exptl_crystal_description plate-shaped
_exptl_crystal_F_000 1515
_exptl_crystal_size_max 0.25
_exptl_crystal_size_mid 0.15
_exptl_crystal_size_min 0.05
_refine_diff_density_max 1.545
_refine_diff_density_min -1.075
_refine_diff_density_rms 0.203
_refine_ls_abs_structure_details 'Flack H D (1983), Acta Cryst. A39, 876-881'
_refine_ls_abs_structure_Flack 0.005(15)
_refine_ls_extinction_coef none
_refine_ls_extinction_method none
_refine_ls_goodness_of_fit_all 1.055
_refine_ls_goodness_of_fit_obs 1.052
_refine_ls_hydrogen_treatment noref
_refine_ls_matrix_type full
_refine_ls_number_parameters 351
_refine_ls_number_reflns 4714
_refine_ls_number_restraints 38
_refine_ls_restrained_S_all 1.053
_refine_ls_restrained_S_obs 1.051
_refine_ls_R_factor_all 0.0510
_refine_ls_R_factor_obs 0.0496
_refine_ls_shift/esd_max 0.007
_refine_ls_shift/esd_mean 0.000
_refine_ls_structure_factor_coef Fsqd
_refine_ls_weighting_details 'w=1/[\s^2^(Fo^2^)+(0.0659P)^2^+42.8086P] where P=(Fo^2^+2Fc^2^)/3'
_refine_ls_weighting_scheme calc
_refine_ls_wR_factor_all 0.1324
_refine_ls_wR_factor_obs 0.1305
_reflns_number_observed 4608
_reflns_number_total 4714
_reflns_observed_criterion >2sigma(I)
_cod_data_source_file ic9906095_6.cif
_cod_data_source_block 1,3,6-Re2Cl5(Pn-Pr3)3
_cod_depositor_comments
;
The following automatic conversions were performed:

'_chemical_melting_point' value 'not measured' was changed to '?' -
the value is undefined or not given.

Automatic conversion script
Id: cif_fix_values 1673 2011-04-08 12:14:43Z adriana 

The following automatic conversions were performed:

'_exptl_crystal_density_meas' value 'not measured' was changed to '?'
- the value is perceived as not measured.

Automatic conversion script
Id: cif_fix_values 3008 2015-01-20 13:52:24Z robertas 

The following automatic conversions were performed:

'_refine_ls_weighting_scheme' value 'calc
w=1/[\s^2^(Fo^2^)+(0.0659P)^2^+42.8086P] where P=(Fo^2^+2Fc^2^)/3'
was changed to 'calc'. New tag '_refine_ls_weighting_details' was
created. The value of the new tag was set to
'w=1/[\s^2^(Fo^2^)+(0.0659P)^2^+42.8086P] where P=(Fo^2^+2Fc^2^)/3'.

Automatic conversion script
Id: cif_fix_values 3143 2015-03-26 13:38:13Z robertas 
;
_cod_database_code 4322225

loop_
_symmetry_equiv_pos_as_xyz
'x, y, z'
'-y, x-y, z+1/3'
'-x+y, -x, z+2/3'

loop_
_atom_site_aniso_label
_atom_site_aniso_U_11
_atom_site_aniso_U_22
_atom_site_aniso_U_33
_atom_site_aniso_U_23
_atom_site_aniso_U_13
_atom_site_aniso_U_12
Re1 0.0152(4) 0.0178(4) 0.0186(4) 0.0018(3) 0.0021(3) 0.0087(3)
Re2 0.0165(4) 0.0204(4) 0.0192(4) 0.0033(3) 0.0026(3) 0.0093(3)
P1 0.025(2) 0.018(2) 0.037(3) -0.003(2) -0.004(2) 0.007(2)
P2 0.020(2) 0.032(2) 0.022(2) 0.001(2) 0.001(2) 0.016(2)
P3 0.026(2) 0.018(2) 0.026(3) 0.002(2) 0.000(2) 0.012(2)
Cl1 0.025(2) 0.039(2) 0.026(2) 0.001(2) 0.006(2) 0.020(2)
Cl2 0.040(3) 0.034(2) 0.045(3) -0.004(2) -0.008(2) 0.026(2)
Cl3 0.042(3) 0.042(3) 0.033(3) -0.002(2) -0.015(2) 0.023(2)
Cl4 0.019(2) 0.037(3) 0.039(3) 0.002(2) -0.004(2) 0.009(2)
Cl5 0.037(3) 0.045(3) 0.040(3) 0.002(2) 0.014(2) 0.027(2)
C1 0.051(12) 0.030(10) 0.030(10) -0.007(8) -0.013(8) 0.033(9)
C2 0.023(7) 0.043(8) 0.052(9) 0.003(7) -0.011(6) 0.016(6)
C3 0.020(10) 0.049(13) 0.073(17) -0.019(11) -0.006(10) 0.006(10)
C4 0.042(11) 0.050(12) 0.025(11) -0.014(8) -0.020(9) 0.017(10)
C5 0.037(12) 0.051(13) 0.037(12) 0.008(10) 0.006(9) 0.015(10)
C6 0.103(23) 0.159(32) 0.031(15) -0.036(17) -0.002(14) 0.071(24)
C7 0.039(11) 0.029(10) 0.039(12) -0.007(8) -0.008(9) 0.015(9)
C8 0.043(13) 0.050(14) 0.054(15) 0.013(11) -0.001(11) 0.003(11)
C9 0.085(20) 0.057(17) 0.085(22) 0.035(15) 0.015(17) 0.017(15)
C10 0.028(9) 0.040(10) 0.022(9) -0.009(7) 0.002(7) 0.020(8)
C11 0.050(8) 0.039(8) 0.028(8) 0.005(6) -0.011(7) 0.015(7)
C12 0.104(24) 0.084(20) 0.058(18) -0.014(14) -0.019(16) 0.049(18)
C13 0.019(7) 0.042(8) 0.037(8) 0.003(6) -0.002(6) 0.014(6)
C14 0.050(13) 0.111(20) 0.040(13) 0.014(12) -0.006(10) 0.060(14)
C15 0.036(8) 0.062(9) 0.065(10) 0.001(7) -0.017(7) 0.032(7)
C16 0.045(11) 0.041(11) 0.015(9) 0.002(7) -0.003(8) 0.022(9)
C17 0.048(12) 0.060(13) 0.032(12) 0.014(9) -0.002(9) 0.027(11)
C18 0.041(13) 0.084(18) 0.057(17) 0.018(13) 0.006(11) 0.025(13)
C19 0.029(10) 0.029(10) 0.045(12) 0.022(8) 0.008(8) 0.014(8)
C20 0.047(13) 0.055(14) 0.064(17) 0.019(12) 0.003(11) 0.017(12)
C21 0.108(23) 0.038(14) 0.064(17) -0.003(12) -0.006(15) 0.026(14)
C22 0.022(7) 0.033(8) 0.048(8) 0.003(7) -0.003(6) 0.010(6)
C23 0.051(13) 0.030(11) 0.049(13) 0.005(9) -0.008(10) 0.011(10)
C24 0.047(13) 0.057(14) 0.087(19) -0.010(12) -0.017(12) 0.041(12)
C25 0.056(13) 0.022(10) 0.040(12) -0.006(8) -0.002(10) 0.011(9)

loop_
_atom_site_label
_atom_site_type_symbol
_atom_site_fract_x
_atom_site_fract_y
_atom_site_fract_z
_atom_site_U_iso_or_equiv
_atom_site_thermal_displace_type
_atom_site_occupancy
_atom_site_calc_flag
_atom_site_refinement_flags
_atom_site_disorder_group
Re1 Re -0.62919(7) -0.71628(7) -0.22439(2) 0.0169(2) Uani 0.900(3) d PD 1
Re2 Re -0.51538(7) -0.55498(7) -0.28004(2) 0.0187(2) Uani 0.900(3) d PD 1
Re1X Re -0.5427(9) -0.5466(9) -0.2274(3) 0.025(3) Uiso 0.079(2) d PD 2
Re2X Re -0.5855(10) -0.7065(9) -0.2815(3) 0.028(3) Uiso 0.079(2) d PD 2
Re1Y Re -0.6733(41) -0.6278(48) -0.2538(21) 0.058(14) Uiso 0.022(3) d PD 3
Re2Y Re -0.4734(38) -0.6243(39) -0.2485(15) 0.040(13) Uiso 0.022(3) d PD 3
P1 P -0.8520(5) -0.8840(5) -0.2637(2) 0.0280(11) Uani 1 d . .
P2 P -0.4521(4) -0.6402(5) -0.1604(2) 0.0236(10) Uani 1 d . .
P3 P -0.5980(4) -0.3873(4) -0.2627(2) 0.0232(10) Uani 1 d . .
Cl1 Cl -0.7591(4) -0.6529(5) -0.17488(15) 0.0283(10) Uani 1 d . .
Cl2 Cl -0.5691(5) -0.8913(5) -0.2347(2) 0.0364(11) Uani 1 d . .
Cl3 Cl -0.6528(5) -0.6127(5) -0.3483(2) 0.0379(11) Uani 1 d . .
Cl4 Cl -0.3023(4) -0.3718(5) -0.2504(2) 0.0341(10) Uani 1 d . .
Cl5 Cl -0.3821(5) -0.6394(5) -0.3187(2) 0.0381(11) Uani 1 d . .
C1 C -0.9829(20) -0.8289(18) -0.2619(7) 0.031(4) Uani 1 d . .
H1A H -0.9858(20) -0.7985(18) -0.2293(7) 0.038 Uiso 1 calc R .
H1B H -0.9508(20) -0.7472(18) -0.2826(7) 0.038 Uiso 1 calc R .
C2 C -1.1362(18) -0.9388(21) -0.2769(8) 0.040(5) Uani 1 d U .
H2A H -1.1365(18) -0.9702(21) -0.3096(8) 0.048 Uiso 1 calc R .
H2B H -1.1724(18) -1.0202(21) -0.2558(8) 0.048 Uiso 1 calc R .
C3 C -1.2242(20) -0.8777(23) -0.2739(9) 0.052(6) Uani 1 d . .
H3A H -1.3184(20) -0.9462(23) -0.2833(9) 0.078 Uiso 1 calc R .
H3B H -1.1888(20) -0.7979(23) -0.2951(9) 0.078 Uiso 1 calc R .
H3C H -1.2246(20) -0.8479(23) -0.2415(9) 0.078 Uiso 1 calc R .
C4 C -0.8615(21) -0.9493(22) -0.3257(7) 0.041(5) Uani 1 d . .
H4A H -0.9523(21) -1.0343(22) -0.3296(7) 0.050 Uiso 1 calc R .
H4B H -0.8597(21) -0.8795(22) -0.3477(7) 0.050 Uiso 1 calc R .
C5 C -0.7554(21) -0.9803(22) -0.3408(8) 0.045(5) Uani 1 d . .
H5A H -0.7512(21) -1.0451(22) -0.3180(8) 0.054 Uiso 1 calc R .
H5B H -0.6647(21) -0.8941(22) -0.3405(8) 0.054 Uiso 1 calc R .
C6 C -0.7804(35) -1.0420(40) -0.3888(9) 0.095(11) Uani 1 d . .
H6A H -0.7061(35) -1.0606(40) -0.3970(9) 0.142 Uiso 1 calc R .
H6B H -0.7825(35) -0.9775(40) -0.4117(9) 0.142 Uiso 1 calc R .
H6C H -0.8690(35) -1.1286(40) -0.3893(9) 0.142 Uiso 1 calc R .
C7 C -0.9255(20) -1.0439(19) -0.2281(7) 0.037(5) Uani 1 d . .
H7A H -1.0179(20) -1.1089(19) -0.2411(7) 0.044 Uiso 1 calc R .
H7B H -0.8669(20) -1.0861(19) -0.2331(7) 0.044 Uiso 1 calc R .
C8 C -0.9407(24) -1.0347(24) -0.1775(8) 0.058(6) Uani 1 d . .
H8A H -1.0047(24) -0.9994(24) -0.1713(8) 0.069 Uiso 1 calc R .
H8B H -0.8500(24) -0.9689(24) -0.1635(8) 0.069 Uiso 1 calc R .
C9 C -0.9970(32) -1.1773(28) -0.1541(11) 0.084(9) Uani 1 d . .
H9A H -1.0065(32) -1.1690(28) -0.1200(11) 0.126 Uiso 1 calc R .
H9B H -0.9330(32) -1.2116(28) -0.1597(11) 0.126 Uiso 1 calc R .
H9C H -1.0874(32) -1.2420(28) -0.1675(11) 0.126 Uiso 1 calc R .
C10 C -0.4141(18) -0.4866(19) -0.1257(6) 0.029(4) Uani 1 d . .
H10A H -0.3764(18) -0.4072(19) -0.1477(6) 0.035 Uiso 1 calc R .
H10B H -0.5033(18) -0.4997(19) -0.1140(6) 0.035 Uiso 1 calc R .
C11 C -0.3199(21) -0.4459(21) -0.0853(7) 0.042(5) Uani 1 d U .
H11A H -0.2285(21) -0.4290(21) -0.0960(7) 0.051 Uiso 1 calc R .
H11B H -0.3562(21) -0.5223(21) -0.0620(7) 0.051 Uiso 1 calc R .
C12 C -0.3027(34) -0.3111(31) -0.0607(11) 0.081(8) Uani 1 d . .
H12A H -0.2393(34) -0.2867(31) -0.0339(11) 0.122 Uiso 1 calc R .
H12B H -0.3928(34) -0.3282(31) -0.0495(11) 0.122 Uiso 1 calc R .
H12C H -0.2652(34) -0.2350(31) -0.0835(11) 0.122 Uiso 1 calc R .
C13 C -0.2837(17) -0.6156(20) -0.1802(7) 0.033(4) Uani 1 d U .
H13A H -0.3011(17) -0.6750(20) -0.2082(7) 0.040 Uiso 1 calc R .
H13B H -0.2273(17) -0.5188(20) -0.1909(7) 0.040 Uiso 1 calc R .
C14 C -0.1977(23) -0.6435(30) -0.1469(8) 0.058(7) Uani 1 d . .
H14A H -0.2450(23) -0.7435(30) -0.1397(8) 0.070 Uiso 1 calc R .
H14B H -0.1869(23) -0.5933(30) -0.1171(8) 0.070 Uiso 1 calc R .
C15 C -0.0516(21) -0.5974(24) -0.1682(9) 0.051(5) Uani 1 d U .
H15A H 0.0026(21) -0.6170(24) -0.1456(9) 0.077 Uiso 1 calc R .
H15B H -0.0040(21) -0.4981(24) -0.1749(9) 0.077 Uiso 1 calc R .
H15C H -0.0620(21) -0.6482(24) -0.1975(9) 0.077 Uiso 1 calc R .
C16 C -0.5187(19) -0.7823(20) -0.1168(6) 0.033(4) Uani 1 d . .
H16A H -0.5528(19) -0.8705(20) -0.1340(6) 0.040 Uiso 1 calc R .
H16B H -0.4409(19) -0.7697(20) -0.0967(6) 0.040 Uiso 1 calc R .
C17 C -0.6346(22) -0.7944(24) -0.0849(8) 0.046(5) Uani 1 d . .
H17A H -0.7061(22) -0.7900(24) -0.1042(8) 0.056 Uiso 1 calc R .
H17B H -0.5972(22) -0.7169(24) -0.0622(8) 0.056 Uiso 1 calc R .
C18 C -0.7001(24) -0.9354(28) -0.0577(9) 0.063(7) Uani 1 d . .
H18A H -0.7744(24) -0.9436(28) -0.0372(9) 0.095 Uiso 1 calc R .
H18B H -0.6291(24) -0.9389(28) -0.0384(9) 0.095 Uiso 1 calc R .
H18C H -0.7377(24) -1.0118(28) -0.0803(9) 0.095 Uiso 1 calc R .
C19 C -0.5042(19) -0.2381(19) -0.3022(7) 0.034(4) Uani 1 d . .
H19A H -0.5131(19) -0.1610(19) -0.2890(7) 0.041 Uiso 1 calc R .
H19B H -0.4052(19) -0.2102(19) -0.3006(7) 0.041 Uiso 1 calc R .
C20 C -0.5440(24) -0.2509(25) -0.3550(9) 0.059(6) Uani 1 d . .
H20A H -0.5287(24) -0.3221(25) -0.3700(9) 0.071 Uiso 1 calc R .
H20B H -0.6432(24) -0.2805(25) -0.3579(9) 0.071 Uiso 1 calc R .
C21 C -0.4601(32) -0.1166(24) -0.3796(10) 0.075(8) Uani 1 d . .
H21A H -0.4868(32) -0.1269(24) -0.4129(10) 0.112 Uiso 1 calc R .
H21B H -0.3620(32) -0.0881(24) -0.3771(10) 0.112 Uiso 1 calc R .
H21C H -0.4763(32) -0.0465(24) -0.3650(10) 0.112 Uiso 1 calc R .
C22 C -0.7849(18) -0.4523(19) -0.2728(8) 0.036(4) Uani 1 d U .
H22A H -0.8111(18) -0.5053(19) -0.3027(8) 0.044 Uiso 1 calc R .
H22B H -0.8368(18) -0.5184(19) -0.2472(8) 0.044 Uiso 1 calc R .
C23 C -0.8343(22) -0.3492(21) -0.2754(8) 0.047(5) Uani 1 d . .
H23A H -0.7727(22) -0.2735(21) -0.2969(8) 0.057 Uiso 1 calc R .
H23B H -0.8261(22) -0.3087(21) -0.2437(8) 0.057 Uiso 1 calc R .
C24 C -0.9824(23) -0.4089(25) -0.2923(10) 0.057(6) Uani 1 d . .
H24A H -1.0065(23) -0.3358(25) -0.2930(10) 0.086 Uiso 1 calc R .
H24B H -1.0448(23) -0.4822(25) -0.2708(10) 0.086 Uiso 1 calc R .
H24C H -0.9913(23) -0.4470(25) -0.3241(10) 0.086 Uiso 1 calc R .
C25 C -0.5530(23) -0.3110(19) -0.2022(7) 0.043(5) Uani 1 d D 4
H25A H -0.5826(23) -0.3890(19) -0.1799(7) 0.052 Uiso 1 calc R 4
H25B H -0.4510(23) -0.2564(19) -0.2005(7) 0.052 Uiso 1 calc R 4
C26 C -0.6025(42) -0.2271(41) -0.1844(14) 0.040(9) Uiso 0.50 d PD 4
H26A H -0.7026(42) -0.2865(41) -0.1783(14) 0.048 Uiso 0.50 calc PR 4
H26B H -0.5923(42) -0.1608(41) -0.2094(14) 0.048 Uiso 0.50 calc PR 4
C27 C -0.5354(64) -0.1443(54) -0.1392(17) 0.072(15) Uiso 0.50 d PD 4
H27A H -0.5793(64) -0.0904(54) -0.1306(17) 0.108 Uiso 0.50 calc PR 4
H27B H -0.4366(64) -0.0818(54) -0.1447(17) 0.108 Uiso 0.50 calc PR 4
H27C H -0.5474(64) -0.2080(54) -0.1135(17) 0.108 Uiso 0.50 calc PR 4
C25X C -0.5530(23) -0.3110(19) -0.2022(7) 0.990 Uiso 0.00 d PD 5
C26X C -0.4944(118) -0.1703(50) -0.1932(23) 0.167(41) Uiso 0.500(10) d PD 5
H26C H -0.5594(118) -0.1408(50) -0.2045(23) 0.200 Uiso 0.50 calc PR 5
H26D H -0.4094(118) -0.1208(50) -0.2124(23) 0.200 Uiso 0.50 calc PR 5
C27X C -0.4568(56) -0.1218(46) -0.1418(16) 0.061(13) Uiso 0.50 d PD 5
H27D H -0.4167(56) -0.0214(46) -0.1402(16) 0.092 Uiso 0.50 calc PR 5
H27E H -0.3895(56) -0.1466(46) -0.1301(16) 0.092 Uiso 0.50 calc PR 5
H27F H -0.5401(56) -0.1666(46) -0.1222(16) 0.092 Uiso 0.50 calc PR 5

loop_
_atom_type_symbol
_atom_type_description
_atom_type_scat_dispersion_real
_atom_type_scat_dispersion_imag
_atom_type_scat_source
C C 0.0033 0.0016 'International Tables Vol C Tables 4.2.6.8 and 6.1.1.4'
H H 0.0000 0.0000 'International Tables Vol C Tables 4.2.6.8 and 6.1.1.4'
P P 0.1023 0.0942 'International Tables Vol C Tables 4.2.6.8 and 6.1.1.4'
Cl Cl 0.1484 0.1585 'International Tables Vol C Tables 4.2.6.8 and 6.1.1.4'
Re Re -1.0185 7.2310 'International Tables Vol C Tables 4.2.6.8 and 6.1.1.4'

loop_
_geom_angle_atom_site_label_1
_geom_angle_atom_site_label_2
_geom_angle_atom_site_label_3
_geom_angle
_geom_angle_site_symmetry_1
_geom_angle_site_symmetry_3
_geom_angle_publ_flag
Re2 Re1 Cl1 111.17(11) . . y
Re2 Re1 Cl2 107.04(13) . . y
Cl1 Re1 Cl2 141.7(2) . . y
Re2 Re1 P2 101.64(10) . . y
Cl1 Re1 P2 88.16(15) . . y
Cl2 Re1 P2 82.4(2) . . y
Re2 Re1 P1 103.86(11) . . y
Cl1 Re1 P1 87.6(2) . . y
Cl2 Re1 P1 85.1(2) . . y
P2 Re1 P1 153.93(15) . . y
Re1 Re2 Cl3 109.07(13) . . y
Re1 Re2 Cl4 111.28(12) . . y
Cl3 Re2 Cl4 139.5(2) . . y
Re1 Re2 Cl5 102.66(12) . . y
Cl3 Re2 Cl5 88.0(2) . . y
Cl4 Re2 Cl5 87.0(2) . . y
Re1 Re2 P3 100.91(10) . . y
Cl3 Re2 P3 86.1(2) . . y
Cl4 Re2 P3 82.68(15) . . y
Cl5 Re2 P3 156.36(15) . . y
Re2X Re1X P3 106.2(4) . . n
Re2X Re1X Cl4 99.5(4) . . n
P3 Re1X Cl4 83.4(3) . . n
Re2X Re1X Cl1 104.7(4) . . n
P3 Re1X Cl1 93.0(3) . . n
Cl4 Re1X Cl1 155.6(4) . . n
Re2X Re1X P2 98.7(4) . . n
P3 Re1X P2 155.0(4) . . n
Cl4 Re1X P2 91.3(3) . . n
Cl1 Re1X P2 81.8(3) . . n
Re1X Re2X Cl5 106.1(4) . . n
Re1X Re2X Cl3 100.2(4) . . n
Cl5 Re2X Cl3 88.4(4) . . n
Re1X Re2X Cl2 102.7(4) . . n
Cl5 Re2X Cl2 92.5(4) . . n
Cl3 Re2X Cl2 155.8(4) . . n
Re1X Re2X P1 100.3(4) . . n
Cl5 Re2X P1 153.4(4) . . n
Cl3 Re2X P1 89.8(3) . . n
Cl2 Re2X P1 78.7(3) . . n
Re2Y Re1Y Cl1 106.3(21) . . n
Re2Y Re1Y P3 101.6(19) . . n
Cl1 Re1Y P3 97.2(18) . . n
Re2Y Re1Y P1 104.0(19) . . n
Cl1 Re1Y P1 85.9(16) . . n
P3 Re1Y P1 152.1(18) . . n
Re2Y Re1Y Cl3 90.7(18) . . n
Cl1 Re1Y Cl3 162.8(17) . . n
P3 Re1Y Cl3 81.6(16) . . n
P1 Re1Y Cl3 87.4(16) . . n
Re1Y Re2Y Cl5 115.1(20) . . n
Re1Y Re2Y Cl4 102.3(18) . . n
Cl5 Re2Y Cl4 86.9(13) . . n
Re1Y Re2Y P2 101.2(19) . . n
Cl5 Re2Y P2 142.8(15) . . n
Cl4 Re2Y P2 93.2(13) . . n
Re1Y Re2Y Cl2 98.9(18) . . n
Cl5 Re2Y Cl2 89.4(12) . . n
Cl4 Re2Y Cl2 158.0(15) . . n
P2 Re2Y Cl2 76.9(11) . . n
C7 P1 C1 105.3(9) . . n
C7 P1 C4 102.8(9) . . n
C1 P1 C4 104.7(9) . . n
C7 P1 Re1 106.0(6) . . n
C1 P1 Re1 113.2(6) . . n
C4 P1 Re1 123.1(7) . . n
C7 P1 Re1Y 138.0(14) . . n
C1 P1 Re1Y 85.9(10) . . n
C4 P1 Re1Y 113.4(15) . . n
C7 P1 Re2X 127.7(7) . . n
C1 P1 Re2X 122.1(6) . . n
C4 P1 Re2X 86.4(7) . . n
C10 P2 C16 104.6(8) . . n
C10 P2 C13 106.3(8) . . n
C16 P2 C13 105.8(9) . . n
C10 P2 Re1 118.7(6) . . n
C16 P2 Re1 106.4(6) . . n
C13 P2 Re1 113.9(6) . . n
C10 P2 Re2Y 116.8(10) . . n
C16 P2 Re2Y 135.2(10) . . n
C13 P2 Re2Y 79.3(10) . . n
C10 P2 Re1X 88.3(6) . . n
C16 P2 Re1X 139.6(6) . . n
C13 P2 Re1X 106.9(6) . . n
C19 P3 C22 106.3(8) . . n
C19 P3 C25X 104.1(9) . . n
C22 P3 C25X 108.2(10) . . n
C19 P3 C25 104.1(9) . . n
C22 P3 C25 108.2(10) . . n
C19 P3 Re1X 133.7(6) . . n
C22 P3 Re1X 115.7(6) . . n
C19 P3 Re1Y 143.4(15) . . n
C22 P3 Re1Y 83.2(11) . . n
C19 P3 Re2 107.5(6) . . n
C22 P3 Re2 116.0(6) . . n
C2 C1 P1 117.5(12) . . n
C3 C2 C1 110.0(16) . . n
C5 C4 P1 118.1(14) . . n
C4 C5 C6 113.1(21) . . n
C8 C7 P1 118.7(15) . . n
C7 C8 C9 110.7(22) . . n
C11 C10 P2 120.2(14) . . n
C10 C11 C12 111.4(18) . . n
C14 C13 P2 119.6(14) . . n
C13 C14 C15 111.3(18) . . n
C17 C16 P2 115.4(14) . . n
C16 C17 C18 109.2(18) . . n
C20 C19 P3 119.8(14) . . n
C21 C20 C19 110.7(20) . . n
C23 C22 P3 118.5(13) . . n
C22 C23 C24 114.5(17) . . n
C26 C25 P3 122.0(21) . . n
C25 C26 C27 117.8(34) . . n
C26X C25X P3 123.4(30) . . n
C25X C26X C27X 117.6(43) . . n

loop_
_geom_bond_atom_site_label_1
_geom_bond_atom_site_label_2
_geom_bond_distance
_geom_bond_site_symmetry_2
_geom_bond_publ_flag
Re1 Re2 2.2284(9) . y
Re1 Cl1 2.346(4) . y
Re1 Cl2 2.359(4) . y
Re1 P2 2.475(4) . y
Re1 P1 2.484(4) . y
Re2 Cl3 2.327(4) . y
Re2 Cl4 2.363(4) . y
Re2 Cl5 2.367(4) . y
Re2 P3 2.493(4) . y
Re1X Re2X 2.198(11) . n
Re1X P3 2.355(10) . n
Re1X Cl4 2.468(10) . n
Re1X Cl1 2.545(10) . n
Re1X P2 2.579(10) . n
Re2X Cl5 2.244(10) . n
Re2X Cl3 2.432(10) . n
Re2X Cl2 2.512(10) . n
Re2X P1 2.649(10) . n
Re1Y Re2Y 2.20(2) . n
Re1Y Cl1 2.37(6) . n
Re1Y P3 2.37(5) . n
Re1Y P1 2.53(5) . n
Re1Y Cl3 2.66(6) . n
Re2Y Cl5 2.26(4) . n
Re2Y Cl4 2.47(4) . n
Re2Y P2 2.50(4) . n
Re2Y Cl2 2.62(4) . n
P1 C7 1.83(2) . n
P1 C1 1.83(2) . n
P1 C4 1.87(2) . n
P2 C10 1.82(2) . n
P2 C16 1.83(2) . n
P2 C13 1.83(2) . n
P3 C19 1.82(2) . n
P3 C22 1.84(2) . n
P3 C25X 1.85(2) . n
P3 C25 1.85(2) . n
C1 C2 1.57(3) . n
C2 C3 1.44(3) . n
C4 C5 1.44(3) . n
C5 C6 1.47(3) . n
C7 C8 1.44(3) . n
C8 C9 1.53(3) . n
C10 C11 1.45(3) . n
C11 C12 1.57(3) . n
C13 C14 1.47(3) . n
C14 C15 1.55(3) . n
C16 C17 1.52(3) . n
C17 C18 1.55(3) . n
C19 C20 1.53(3) . n
C20 C21 1.47(3) . n
C22 C23 1.49(3) . n
C23 C24 1.51(3) . n
C25 C26 1.39(4) . n
C26 C27 1.52(5) . n
C25X C26X 1.38(5) . n
C26X C27X 1.52(5) . n

loop_
_geom_torsion_atom_site_label_1
_geom_torsion_atom_site_label_2
_geom_torsion_atom_site_label_3
_geom_torsion_atom_site_label_4
_geom_torsion
_geom_torsion_site_symmetry_1
_geom_torsion_site_symmetry_2
_geom_torsion_site_symmetry_3
_geom_torsion_site_symmetry_4
_geom_torsion_publ_flag
P1 Re1 Re2 Cl3 0.4(2) . . . . y
P2 Re1 Re2 Cl4 -9.1(2) . . . . y
Cl1 Re1 Re2 P3 -2.8(2) . . . . y
Cl2 Re1 Re2 Cl5 -2.9(2) . . . . y
